data_2220533
loop_
_publ_author_name
'Liu, Chao'
'Cheng, Chunqing'
'Ji, Xiujie'

_publ_section_title
;
 3-Hydroxy-4-nitrophenyl acetate
;
_journal_coeditor_code HK2582
_journal_issue 1
_journal_name_full 'Acta Crystallographica Section E'
_journal_page_first o46
_journal_paper_doi 10.1107/S1600536808040981
_journal_volume 65
_journal_year 2009
_chemical_formula_iupac 'C8 H7 N O5'
_chemical_formula_moiety 'C8 H7 N O5'
_chemical_formula_sum 'C8 H7 N O5'
_chemical_formula_weight 197.15
_chemical_melting_point 360
_chemical_name_systematic
;
3-Hydroxy-4-nitrophenyl acetate
;
_space_group_IT_number 14
_symmetry_cell_setting monoclinic
_symmetry_space_group_name_Hall '-P 2yn'
_symmetry_space_group_name_H-M 'P 1 21/n 1'
_atom_sites_solution_hydrogens geom
_atom_sites_solution_primary direct
_atom_sites_solution_secondary difmap
_cell_angle_alpha 90.00
_cell_angle_beta 93.75(3)
_cell_angle_gamma 90.00
_cell_formula_units_Z 4
_cell_length_a 10.881(2)
_cell_length_b 5.0543(10)
_cell_length_c 15.318(3)
_cell_measurement_reflns_used 2650
_cell_measurement_temperature 153(2)
_cell_measurement_theta_max 27.460
_cell_measurement_theta_min 2.244
_cell_volume 840.6(3)
_computing_cell_refinement 'SAINT (Bruker, 1997)'
_computing_data_collection 'SMART (Bruker, 1997)'
_computing_data_reduction 'SAINT (Bruker, 1997)'
_computing_molecular_graphics 'SHELXTL (Sheldrick, 2008)  and PLATON (Spek, 2003)'
_computing_publication_material 'SHELXTL (Sheldrick, 2008)'
_computing_structure_refinement 'SHELXL97 (Sheldrick, 2008)'
_computing_structure_solution 'SHELXS97 (Sheldrick, 2008)'
_diffrn_ambient_temperature 153(2)
_diffrn_measured_fraction_theta_full 0.981
_diffrn_measured_fraction_theta_max 0.981
_diffrn_measurement_device_type 'Bruker P4'
_diffrn_measurement_method \w
_diffrn_radiation_monochromator graphite
_diffrn_radiation_source 'fine-focus sealed tube'
_diffrn_radiation_type MoK\a
_diffrn_radiation_wavelength 0.71073
_diffrn_reflns_av_R_equivalents 0.0268
_diffrn_reflns_av_sigmaI/netI 0.0244
_diffrn_reflns_limit_h_max 12
_diffrn_reflns_limit_h_min -12
_diffrn_reflns_limit_k_max 5
_diffrn_reflns_limit_k_min -6
_diffrn_reflns_limit_l_max 15
_diffrn_reflns_limit_l_min -18
_diffrn_reflns_number 5058
_diffrn_reflns_theta_full 25.02
_diffrn_reflns_theta_max 25.02
_diffrn_reflns_theta_min 2.23
_diffrn_standards_decay_% 0
_diffrn_standards_interval_count 0
_diffrn_standards_interval_time 0
_diffrn_standards_number 0
_exptl_absorpt_coefficient_mu 0.133
_exptl_absorpt_correction_T_max 0.9791
_exptl_absorpt_correction_T_min 0.9689
_exptl_absorpt_correction_type multi-scan
_exptl_absorpt_process_details '(SADABS; Sheldrick, 1996)'
_exptl_crystal_colour colorless
_exptl_crystal_density_diffrn 1.558
_exptl_crystal_density_method 'not measured'
_exptl_crystal_description block
_exptl_crystal_F_000 408
_exptl_crystal_size_max 0.24
_exptl_crystal_size_mid 0.20
_exptl_crystal_size_min 0.16
_refine_diff_density_max 0.183
_refine_diff_density_min -0.200
_refine_ls_extinction_method none
_refine_ls_goodness_of_fit_ref 1.119
_refine_ls_hydrogen_treatment constr
_refine_ls_matrix_type full
_refine_ls_number_parameters 129
_refine_ls_number_reflns 1449
_refine_ls_number_restraints 0
_refine_ls_restrained_S_all 1.119
_refine_ls_R_factor_all 0.0323
_refine_ls_R_factor_gt 0.0282
_refine_ls_shift/su_max 0.001
_refine_ls_shift/su_mean 0.000
_refine_ls_structure_factor_coef Fsqd
_refine_ls_weighting_details 'calc w=1/[\s^2^(Fo^2^)+(0.0475P)^2^+0.1223P] where P=(Fo^2^+2Fc^2^)/3'
_refine_ls_weighting_scheme calc
_refine_ls_wR_factor_gt 0.0803
_refine_ls_wR_factor_ref 0.0827
_reflns_number_gt 1232
_reflns_number_total 1449
_reflns_threshold_expression I>2\s(I)
_cod_data_source_file hk2582.cif
_cod_data_source_block I
_cod_original_sg_symbol_H-M 'P 21/n'
_cod_database_code 2220533
_cod_database_fobs_code 2220533

loop_
_symmetry_equiv_pos_as_xyz
'x, y, z'
'-x+1/2, y+1/2, -z+1/2'
'-x, -y, -z'
'x-1/2, -y-1/2, z-1/2'

loop_
_atom_site_type_symbol
_atom_site_label
_atom_site_fract_x
_atom_site_fract_y
_atom_site_fract_z
_atom_site_U_iso_or_equiv
_atom_site_adp_type
_atom_site_calc_flag
_atom_site_refinement_flags
_atom_site_occupancy
_atom_site_disorder_assembly
_atom_site_disorder_group
O O1 0.14195(8) 0.58036(19) 0.89666(6) 0.0279(3) Uani d . 1 . .
O O2 0.31702(7) 0.35401(18) 0.93249(5) 0.0244(3) Uani d . 1 . .
O O3 0.59843(8) 1.04495(18) 0.88687(5) 0.0223(2) Uani d . 1 . .
H H3 0.6350 1.1192 0.8486 0.033 Uiso calc R 1 . .
O O4 0.67226(8) 1.08418(17) 0.72904(5) 0.0230(2) Uani d . 1 . .
O O5 0.63078(8) 0.77288(18) 0.63478(5) 0.0247(2) Uani d . 1 . .
N N1 0.61633(9) 0.8778(2) 0.70551(6) 0.0179(3) Uani d . 1 . .
C C1 0.13908(11) 0.2225(3) 1.00085(8) 0.0213(3) Uani d . 1 . .
H H1A 0.0532 0.2620 1.0041 0.032 Uiso calc R 1 . .
H H1B 0.1807 0.2425 1.0577 0.032 Uiso calc R 1 . .
H H1C 0.1482 0.0438 0.9810 0.032 Uiso calc R 1 . .
C C2 0.19373(11) 0.4079(2) 0.93821(7) 0.0179(3) Uani d . 1 . .
C C3 0.38267(10) 0.5030(3) 0.87381(8) 0.0195(3) Uani d . 1 . .
C C4 0.38272(11) 0.4184(3) 0.78716(8) 0.0207(3) Uani d . 1 . .
H H4 0.3323 0.2804 0.7666 0.025 Uiso calc R 1 . .
C C5 0.46001(11) 0.5463(2) 0.73292(8) 0.0194(3) Uani d . 1 . .
H H5 0.4633 0.4919 0.6751 0.023 Uiso calc R 1 . .
C C6 0.53337(10) 0.7573(2) 0.76450(7) 0.0164(3) Uani d . 1 . .
C C7 0.53043(10) 0.8455(2) 0.85126(7) 0.0168(3) Uani d . 1 . .
C C8 0.45238(10) 0.7116(2) 0.90598(7) 0.0189(3) Uani d . 1 . .
H H8 0.4480 0.7643 0.9639 0.023 Uiso calc R 1 . .

loop_
_atom_site_aniso_label
_atom_site_aniso_U_11
_atom_site_aniso_U_22
_atom_site_aniso_U_33
_atom_site_aniso_U_12
_atom_site_aniso_U_13
_atom_site_aniso_U_23
O1 0.0222(5) 0.0277(6) 0.0342(5) 0.0061(4) 0.0054(4) 0.0129(4)
O2 0.0180(5) 0.0266(5) 0.0290(5) 0.0010(4) 0.0041(3) 0.0131(4)
O3 0.0269(5) 0.0225(5) 0.0177(4) -0.0062(4) 0.0019(4) -0.0023(3)
O4 0.0233(5) 0.0224(5) 0.0232(5) -0.0057(4) 0.0018(3) -0.0005(4)
O5 0.0302(5) 0.0282(5) 0.0164(4) 0.0030(4) 0.0064(4) -0.0034(4)
N1 0.0165(5) 0.0200(6) 0.0171(5) 0.0032(4) 0.0004(4) 0.0005(4)
C1 0.0219(6) 0.0208(7) 0.0216(6) -0.0008(5) 0.0033(5) 0.0030(5)
C2 0.0176(6) 0.0169(6) 0.0190(6) -0.0003(5) 0.0003(5) -0.0026(5)
C3 0.0143(6) 0.0208(7) 0.0235(6) 0.0042(5) 0.0021(5) 0.0071(5)
C4 0.0177(6) 0.0182(7) 0.0255(7) -0.0008(5) -0.0033(5) 0.0010(5)
C5 0.0204(6) 0.0191(7) 0.0180(6) 0.0029(5) -0.0022(5) -0.0012(5)
C6 0.0150(6) 0.0177(6) 0.0166(6) 0.0033(5) 0.0012(4) 0.0018(4)
C7 0.0162(6) 0.0158(6) 0.0182(6) 0.0035(5) -0.0016(4) -0.0003(5)
C8 0.0197(6) 0.0211(7) 0.0159(6) 0.0043(5) 0.0022(5) 0.0017(5)

loop_
_atom_type_symbol
_atom_type_description
_atom_type_scat_dispersion_real
_atom_type_scat_dispersion_imag
_atom_type_scat_source
C C 0.0033 0.0016 'International Tables Vol C Tables 4.2.6.8 and 6.1.1.4'
H H 0.0000 0.0000 'International Tables Vol C Tables 4.2.6.8 and 6.1.1.4'
N N 0.0061 0.0033 'International Tables Vol C Tables 4.2.6.8 and 6.1.1.4'
O O 0.0106 0.0060 'International Tables Vol C Tables 4.2.6.8 and 6.1.1.4'

loop_
_geom_angle_atom_site_label_1
_geom_angle_atom_site_label_2
_geom_angle_atom_site_label_3
_geom_angle_site_symmetry_1
_geom_angle_site_symmetry_3
_geom_angle
_geom_angle_publ_flag
C2 O2 C3 . . 118.26(9) ?
C7 O3 H3 . . 109.5 ?
O5 N1 O4 . . 121.88(10) ?
O5 N1 C6 . . 119.32(10) ?
O4 N1 C6 . . 118.79(9) ?
C2 C1 H1A . . 109.5 ?
C2 C1 H1B . . 109.5 ?
H1A C1 H1B . . 109.5 ?
C2 C1 H1C . . 109.5 ?
H1A C1 H1C . . 109.5 ?
H1B C1 H1C . . 109.5 ?
O1 C2 O2 . . 122.43(11) ?
O1 C2 C1 . . 127.24(11) ?
O2 C2 C1 . . 110.33(10) ?
C8 C3 C4 . . 122.88(11) ?
C8 C3 O2 . . 118.37(10) ?
C4 C3 O2 . . 118.51(11) ?
C5 C4 C3 . . 117.87(12) ?
C5 C4 H4 . . 121.1 ?
C3 C4 H4 . . 121.1 ?
C4 C5 C6 . . 120.33(11) ?
C4 C5 H5 . . 119.8 ?
C6 C5 H5 . . 119.8 ?
C5 C6 C7 . . 121.42(11) ?
C5 C6 N1 . . 117.92(10) ?
C7 C6 N1 . . 120.63(11) ?
O3 C7 C6 . . 125.16(10) ?
O3 C7 C8 . . 117.20(10) ?
C6 C7 C8 . . 117.62(11) ?
C3 C8 C7 . . 119.85(11) ?
C3 C8 H8 . . 120.1 ?
C7 C8 H8 . . 120.1 ?

loop_
_geom_bond_atom_site_label_1
_geom_bond_atom_site_label_2
_geom_bond_site_symmetry_2
_geom_bond_distance
_geom_bond_publ_flag
O1 C2 . 1.1982(15) ?
O2 C2 . 1.3773(15) ?
O2 C3 . 1.4032(14) ?
O3 C7 . 1.3447(15) ?
O3 H3 . 0.8200 ?
O4 N1 . 1.2489(13) ?
O5 N1 . 1.2255(12) ?
N1 C6 . 1.4521(15) ?
C1 C2 . 1.4923(16) ?
C1 H1A . 0.9600 ?
C1 H1B . 0.9600 ?
C1 H1C . 0.9600 ?
C3 C8 . 1.3716(18) ?
C3 C4 . 1.3944(17) ?
C4 C5 . 1.3807(17) ?
C4 H4 . 0.9300 ?
C5 C6 . 1.3994(17) ?
C5 H5 . 0.9300 ?
C6 C7 . 1.4041(16) ?
C7 C8 . 1.4054(17) ?
C8 H8 . 0.9300 ?

loop_
_geom_hbond_atom_site_label_D
_geom_hbond_atom_site_label_H
_geom_hbond_atom_site_label_A
_geom_hbond_site_symmetry_A
_geom_hbond_distance_DH
_geom_hbond_distance_HA
_geom_hbond_distance_DA
_geom_hbond_angle_DHA
_geom_hbond_publ_flag
O3 H3 O4 . 0.82 1.91 2.605(2) 142 yes
C5 H5 O1 2_546 0.93 2.58 3.229(2) 127 yes
C8 H8 O3 3_677 0.93 2.56 3.481(2) 170 yes

loop_
_geom_torsion_atom_site_label_1
_geom_torsion_atom_site_label_2
_geom_torsion_atom_site_label_3
_geom_torsion_atom_site_label_4
_geom_torsion_site_symmetry_1
_geom_torsion_site_symmetry_2
_geom_torsion_site_symmetry_3
_geom_torsion_site_symmetry_4
_geom_torsion
_geom_torsion_publ_flag
C3 O2 C2 O1 . . . . -1.83(17) ?
C3 O2 C2 C1 . . . . 177.59(10) ?
C2 O2 C3 C8 . . . . 98.78(13) ?
C2 O2 C3 C4 . . . . -86.75(14) ?
C8 C3 C4 C5 . . . . 2.32(18) ?
O2 C3 C4 C5 . . . . -171.88(10) ?
C3 C4 C5 C6 . . . . -1.34(18) ?
C4 C5 C6 C7 . . . . -0.25(18) ?
C4 C5 C6 N1 . . . . 177.70(10) ?
O5 N1 C6 C5 . . . . -8.83(15) ?
O4 N1 C6 C5 . . . . 172.12(9) ?
O5 N1 C6 C7 . . . . 169.13(10) ?
O4 N1 C6 C7 . . . . -9.92(16) ?
C5 C6 C7 O3 . . . . 179.46(10) ?
N1 C6 C7 O3 . . . . 1.57(18) ?
C5 C6 C7 C8 . . . . 0.95(17) ?
N1 C6 C7 C8 . . . . -176.94(10) ?
C4 C3 C8 C7 . . . . -1.64(18) ?
O2 C3 C8 C7 . . . . 172.57(10) ?
O3 C7 C8 C3 . . . . -178.67(10) ?
C6 C7 C8 C3 . . . . -0.03(17) ?

loop_
_cod_related_entry_id
_cod_related_entry_database
_cod_related_entry_code
1 ChemSpider 14763227
